data_1505113
loop_
_publ_author_name
'Sonoda, Yoriko'
'Goto, Midori'
'Tsuzuki, Seiji'
'Tamaoki, Nobuyuki'

_publ_section_title
;
 Fluorinated diphenylpolyenes: crystal structures and emission properties.
;
_journal_issue 51
_journal_name_full 'The journal of physical chemistry. A'
_journal_page_first 13441
_journal_page_last 13451
_journal_paper_doi 10.1021/jp0766104
_journal_volume 111
_journal_year 2007
_chemical_formula_sum 'C18 H10 F6'
_chemical_formula_weight 340.26
_chemical_name_systematic
; 
 ? 
;
_space_group_IT_number 2
_symmetry_cell_setting triclinic
_symmetry_space_group_name_Hall '-P 1'
_symmetry_space_group_name_H-M 'P -1'
_atom_sites_solution_hydrogens geom
_atom_sites_solution_primary direct
_atom_sites_solution_secondary difmap
_audit_creation_method SHELXL-97
_cell_angle_alpha 88.901(2)
_cell_angle_beta 79.877(2)
_cell_angle_gamma 77.540(2)
_cell_formula_units_Z 1
_cell_length_a 6.9822(8)
_cell_length_b 7.2167(9)
_cell_length_c 7.3338(9)
_cell_measurement_reflns_used 1830
_cell_measurement_temperature 183(2)
_cell_measurement_theta_max 28.192
_cell_measurement_theta_min 2.822
_cell_volume 355.15(7)
_computing_cell_refinement 'Bruker SMART'
_computing_data_collection 'Bruker SMART'
_computing_data_reduction 'Bruker SAINT'
_computing_molecular_graphics 'Bruker SHELXTL'
_computing_publication_material 'Bruker SHELXTL'
_computing_structure_refinement 'SHELXL-97 (Sheldrick, 1997)'
_computing_structure_solution 'SHELXS-97 (Sheldrick, 1990)'
_diffrn_ambient_temperature 183(2)
_diffrn_detector_area_resol_mean 8.366
_diffrn_measured_fraction_theta_full 0.986
_diffrn_measured_fraction_theta_max 0.876
_diffrn_measurement_device_type 'CCD area detector'
_diffrn_measurement_method 'phi and omega scans'
_diffrn_radiation_monochromator graphite
_diffrn_radiation_source 'rotating unit'
_diffrn_radiation_type MoK\a
_diffrn_radiation_wavelength 0.71073
_diffrn_reflns_av_R_equivalents 0.0180
_diffrn_reflns_av_sigmaI/netI 0.0314
_diffrn_reflns_limit_h_max 9
_diffrn_reflns_limit_h_min -6
_diffrn_reflns_limit_k_max 9
_diffrn_reflns_limit_k_min -8
_diffrn_reflns_limit_l_max 9
_diffrn_reflns_limit_l_min -9
_diffrn_reflns_number 2197
_diffrn_reflns_theta_full 26.22
_diffrn_reflns_theta_max 28.19
_diffrn_reflns_theta_min 2.82
_diffrn_standards_decay_% 0.0
_diffrn_standards_interval_time 736
_diffrn_standards_number 59
_exptl_absorpt_coefficient_mu 0.147
_exptl_absorpt_correction_T_max 0.9712
_exptl_absorpt_correction_T_min 0.9572
_exptl_absorpt_correction_type multi-scan
_exptl_absorpt_process_details sadabs
_exptl_crystal_colour yellow
_exptl_crystal_density_diffrn 1.591
_exptl_crystal_density_method 'not measured'
_exptl_crystal_description rectangular
_exptl_crystal_F_000 172
_exptl_crystal_size_max 0.30
_exptl_crystal_size_mid 0.20
_exptl_crystal_size_min 0.20
_refine_diff_density_max 0.318
_refine_diff_density_min -0.418
_refine_diff_density_rms 0.104
_refine_ls_extinction_method none
_refine_ls_goodness_of_fit_ref 1.085
_refine_ls_hydrogen_treatment constr
_refine_ls_matrix_type full
_refine_ls_number_parameters 109
_refine_ls_number_reflns 1540
_refine_ls_number_restraints 0
_refine_ls_restrained_S_all 1.085
_refine_ls_R_factor_all 0.0497
_refine_ls_R_factor_gt 0.0483
_refine_ls_shift/su_max 0.000
_refine_ls_shift/su_mean 0.000
_refine_ls_structure_factor_coef Fsqd
_refine_ls_weighting_details 'calc w=1/[\s^2^(Fo^2^)+(0.0889P)^2^+0.0498P] where P=(Fo^2^+2Fc^2^)/3'
_refine_ls_weighting_scheme calc
_refine_ls_wR_factor_gt 0.1321
_refine_ls_wR_factor_ref 0.1352
_reflns_number_gt 1440
_reflns_number_total 1540
_reflns_threshold_expression >2sigma(I)
_cod_data_source_file jp0766104-file005.cif
_cod_data_source_block so3fa
_cod_original_sg_symbol_H-M P-1
_cod_database_code 1505113

loop_
_symmetry_equiv_pos_as_xyz
'x, y, z'
'-x, -y, -z'

loop_
_atom_site_label
_atom_site_type_symbol
_atom_site_fract_x
_atom_site_fract_y
_atom_site_fract_z
_atom_site_U_iso_or_equiv
_atom_site_adp_type
_atom_site_occupancy
_atom_site_symmetry_multiplicity
_atom_site_calc_flag
_atom_site_refinement_flags
C1 C 0.61953(17) 0.75217(16) 0.11558(16) 0.0300(3) Uani 1 1 d .
C2 C 0.52156(18) 0.82376(16) 0.28821(16) 0.0339(3) Uani 1 1 d .
H2 H 0.5919 0.8332 0.3861 0.041 Uiso 1 1 calc R
C3 C 0.31744(18) 0.88078(15) 0.31210(15) 0.0325(3) Uani 1 1 d .
C4 C 0.21086(17) 0.86847(16) 0.17389(16) 0.0328(3) Uani 1 1 d .
H4 H 0.0699 0.9088 0.1931 0.039 Uiso 1 1 calc R
C5 C 0.31932(16) 0.79458(15) 0.00598(16) 0.0298(3) Uani 1 1 d .
C6 C 0.52641(16) 0.73219(14) -0.03420(15) 0.0263(3) Uani 1 1 d .
C7 C 0.62486(17) 0.65037(15) -0.21582(15) 0.0293(3) Uani 1 1 d .
H7 H 0.5399 0.6236 -0.2952 0.035 Uiso 1 1 calc R
C8 C 0.82067(17) 0.60825(15) -0.28446(15) 0.0308(3) Uani 1 1 d .
H8 H 0.9099 0.6376 -0.2110 0.037 Uiso 1 1 calc R
C9 C 0.90197(17) 0.52078(15) -0.46409(16) 0.0316(3) Uani 1 1 d .
H9 H 0.8121 0.4905 -0.5364 0.038 Uiso 1 1 calc R
F1 F 0.81960(11) 0.69584(13) 0.09401(10) 0.0459(3) Uani 1 1 d .
F2 F 0.21818(12) 0.95062(12) 0.47978(10) 0.0465(3) Uani 1 1 d .
F3 F 0.21713(11) 0.78051(13) -0.13151(11) 0.0464(3) Uani 1 1 d .

loop_
_atom_site_aniso_label
_atom_site_aniso_U_11
_atom_site_aniso_U_22
_atom_site_aniso_U_33
_atom_site_aniso_U_23
_atom_site_aniso_U_13
_atom_site_aniso_U_12
C1 0.0247(5) 0.0331(5) 0.0296(6) -0.0022(4) -0.0020(4) -0.0026(4)
C2 0.0352(7) 0.0387(6) 0.0272(6) -0.0039(4) -0.0044(5) -0.0072(5)
C3 0.0362(6) 0.0317(5) 0.0258(6) -0.0053(4) 0.0038(4) -0.0059(4)
C4 0.0256(6) 0.0353(6) 0.0336(7) -0.0032(5) 0.0024(5) -0.0037(4)
C5 0.0270(6) 0.0339(5) 0.0282(6) -0.0004(4) -0.0040(4) -0.0065(4)
C6 0.0267(6) 0.0249(5) 0.0257(5) -0.0002(4) -0.0011(4) -0.0047(4)
C7 0.0305(6) 0.0295(5) 0.0258(6) -0.0020(4) -0.0016(4) -0.0047(4)
C8 0.0314(6) 0.0299(5) 0.0276(6) -0.0024(4) -0.0005(4) -0.0028(4)
C9 0.0328(6) 0.0309(5) 0.0271(6) -0.0022(4) -0.0001(4) -0.0024(4)
F1 0.0244(4) 0.0721(6) 0.0368(4) -0.0096(4) -0.0061(3) 0.0005(3)
F2 0.0436(5) 0.0584(5) 0.0306(4) -0.0152(3) 0.0088(3) -0.0068(4)
F3 0.0294(4) 0.0737(6) 0.0355(4) -0.0092(4) -0.0085(3) -0.0065(3)

loop_
_atom_type_symbol
_atom_type_description
_atom_type_scat_dispersion_real
_atom_type_scat_dispersion_imag
_atom_type_scat_source
C C 0.0033 0.0016 'International Tables Vol C Tables 4.2.6.8 and 6.1.1.4'
H H 0.0000 0.0000 'International Tables Vol C Tables 4.2.6.8 and 6.1.1.4'
F F 0.0171 0.0103 'International Tables Vol C Tables 4.2.6.8 and 6.1.1.4'

loop_
_geom_angle_atom_site_label_1
_geom_angle_atom_site_label_2
_geom_angle_atom_site_label_3
_geom_angle
_geom_angle_site_symmetry_1
F1 C1 C2 116.52(10) .
F1 C1 C6 118.71(10) .
C2 C1 C6 124.77(11) .
C3 C2 C1 117.03(11) .
C3 C2 H2 121.5 .
C1 C2 H2 121.5 .
F2 C3 C4 118.79(11) .
F2 C3 C2 118.17(11) .
C4 C3 C2 123.04(11) .
C3 C4 C5 116.42(11) .
C3 C4 H4 121.8 .
C5 C4 H4 121.8 .
F3 C5 C4 117.32(10) .
F3 C5 C6 117.14(10) .
C4 C5 C6 125.54(11) .
C1 C6 C5 113.20(10) .
C1 C6 C7 126.06(11) .
C5 C6 C7 120.72(10) .
C8 C7 C6 127.93(11) .
C8 C7 H7 116.0 .
C6 C7 H7 116.0 .
C7 C8 C9 123.12(11) .
C7 C8 H8 118.4 .
C9 C8 H8 118.4 .
C9 C9 C8 123.89(14) 2_764
C9 C9 H9 118.1 2_764
C8 C9 H9 118.1 .

loop_
_geom_bond_atom_site_label_1
_geom_bond_atom_site_label_2
_geom_bond_distance
_geom_bond_site_symmetry_2
C1 F1 1.3496(13) .
C1 C2 1.3805(15) .
C1 C6 1.3956(16) .
C2 C3 1.3759(17) .
C2 H2 0.9500 .
C3 F2 1.3491(12) .
C3 C4 1.3734(18) .
C4 C5 1.3775(16) .
C4 H4 0.9500 .
C5 F3 1.3506(14) .
C5 C6 1.3981(16) .
C6 C7 1.4589(15) .
C7 C8 1.3415(16) .
C7 H7 0.9500 .
C8 C9 1.4389(15) .
C8 H8 0.9500 .
C9 C9 1.348(2) 2_764
C9 H9 0.9500 .

loop_
_geom_torsion_atom_site_label_1
_geom_torsion_atom_site_label_2
_geom_torsion_atom_site_label_3
_geom_torsion_atom_site_label_4
_geom_torsion
_geom_torsion_site_symmetry_4
F1 C1 C2 C3 -179.69(10) .
C6 C1 C2 C3 -0.66(19) .
C1 C2 C3 F2 179.76(9) .
C1 C2 C3 C4 0.26(19) .
F2 C3 C4 C5 -179.43(9) .
C2 C3 C4 C5 0.08(19) .
C3 C4 C5 F3 179.71(9) .
C3 C4 C5 C6 -0.06(19) .
F1 C1 C6 C5 179.67(9) .
C2 C1 C6 C5 0.66(18) .
F1 C1 C6 C7 1.56(18) .
C2 C1 C6 C7 -177.45(9) .
F3 C5 C6 C1 179.94(9) .
C4 C5 C6 C1 -0.28(18) .
F3 C5 C6 C7 -1.84(17) .
C4 C5 C6 C7 177.94(9) .
C1 C6 C7 C8 -11.9(2) .
C5 C6 C7 C8 170.09(10) .
C6 C7 C8 C9 177.58(9) .
C7 C8 C9 C9 179.32(13) 2_764
